data_7000677
loop_
_publ_author_name
'Klap\"otke, Thomas M.'
'Sabat\'e, Carles Mir\'o'

_publ_section_title
;
 Safe 5-nitrotetrazolate anion transfer reagents
;
_journal_issue 10
_journal_name_full 'Dalton Transactions'
_journal_page_first 1835
_journal_page_last 1841
_journal_paper_doi 10.1039/b818900p
_journal_year 2009
_chemical_compound_source
;
sodium nitrotetrazolate was treated with diethylamine and copper chloride.
the solvent used was ethanol.
;
_chemical_formula_moiety 'C6 H16 Cu N14 O4'
_chemical_formula_sum 'C6 H16 Cu N14 O4'
_chemical_formula_weight 411.87
_chemical_name_common 'copper ethylendiamine 5-nitrotetrazolate'
_chemical_name_systematic 'copper ethylendiamine 5-nitrotetrazolate'
_space_group_IT_number 61
_symmetry_cell_setting orthorhombic
_symmetry_Int_Tables_number 61
_symmetry_space_group_name_Hall '-P 2ac 2ab'
_symmetry_space_group_name_H-M 'P b c a'
_atom_sites_solution_hydrogens geom
_atom_sites_solution_primary direct
_atom_sites_solution_secondary difmap
_audit_block_code C6H16CuN14O4_cx303_Miro
_audit_creation_date 'Wed Jan 09 14:46:18 2008'
_audit_creation_method 'form98_non/compatible with shelxl97-2'
_audit_update_record 'Tue Jan 15 15:21:21 2008'
_cell_angle_alpha 90.00
_cell_angle_beta 90.00
_cell_angle_gamma 90.00
_cell_formula_units_Z 4
_cell_length_a 7.52000(10)
_cell_length_b 14.0124(2)
_cell_length_c 14.7740(2)
_cell_measurement_reflns_used 10528
_cell_measurement_temperature 100(2)
_cell_measurement_theta_max 29.9987
_cell_measurement_theta_min 3.8583
_cell_volume 1556.78(4)
_computing_cell_refinement
;
CrysAlis RED, Oxford Diffraction Ltd.,
Version 1.171.27p5 beta (release 01-04-2005 CrysAlis171 .NET)
(compiled Apr 1 2005,17:53:34)
;
_computing_data_collection
;
CrysAlis CCD, Oxford Diffraction Ltd.,
Version 1.171.27p5 beta (release 01-04-2005 CrysAlis171 .NET)
(compiled Apr 1 2005,17:53:34)
;
_computing_data_reduction
;
CrysAlis RED, Oxford Diffraction Ltd.,
Version 1.171.27p5 beta (release 01-04-2005 CrysAlis171 .NET)
(compiled Apr 1 2005,17:53:34)
;
_computing_structure_refinement 'SHELXL-97 (G. M. Sheldrick. University of G\"ottingen, 97-2 version)'
_computing_structure_solution
;
A. Altomare, M. C. Burla, M. Camalli, G. L. Cascarano, C. Giacovazzo, A.
Guagliardi, A. G. G. Moliterni, G. Polidori, R. Spagna: SIR97: a new tool for
crystal structure determination and refinement; J. Appl. Crystallogr. 1999,
32, 115-119.
;
_diffrn_ambient_temperature 100(2)
_diffrn_detector_area_resol_mean 15.9809
_diffrn_measured_fraction_theta_full 0.996
_diffrn_measured_fraction_theta_max 0.996
_diffrn_measurement_device 'CCD camera on \k-goniostat'
_diffrn_measurement_device_type 'Oxford Xcalibur3 CCD area detector'
_diffrn_measurement_method 'omega scan'
_diffrn_radiation_collimation '0.5 mm collimator'
_diffrn_radiation_monochromator graphite
_diffrn_radiation_source 'Enhance (Mo) X-ray Source'
_diffrn_radiation_type MoK\a
_diffrn_radiation_wavelength 0.71073
_diffrn_reflns_av_R_equivalents 0.0292
_diffrn_reflns_av_sigmaI/netI 0.0149
_diffrn_reflns_limit_h_max 10
_diffrn_reflns_limit_h_min -10
_diffrn_reflns_limit_k_max 19
_diffrn_reflns_limit_k_min -19
_diffrn_reflns_limit_l_max 20
_diffrn_reflns_limit_l_min -20
_diffrn_reflns_number 18690
_diffrn_reflns_theta_full 30.11
_diffrn_reflns_theta_max 30.11
_diffrn_reflns_theta_min 3.87
_diffrn_source_current 40
_diffrn_source_power 2.00
_diffrn_source_type 'Spellman generator'
_diffrn_source_voltage 50
_exptl_absorpt_coefficient_mu 1.455
_exptl_absorpt_correction_T_max 0.93000
_exptl_absorpt_correction_T_min 0.88900
_exptl_absorpt_correction_type multi-scan
_exptl_absorpt_process_details 'ABSPACK, Oxford Diffraction program, 2005'
_exptl_crystal_colour purple
_exptl_crystal_density_diffrn 1.757
_exptl_crystal_density_method 'not measured'
_exptl_crystal_description block
_exptl_crystal_F_000 844
_exptl_crystal_size_max 0.35
_exptl_crystal_size_mid 0.25
_exptl_crystal_size_min 0.05
_refine_diff_density_max 0.415
_refine_diff_density_min -0.445
_refine_diff_density_rms 0.075
_refine_ls_extinction_method none
_refine_ls_goodness_of_fit_ref 1.184
_refine_ls_hydrogen_treatment mixed
_refine_ls_matrix_type full
_refine_ls_number_parameters 147
_refine_ls_number_reflns 2290
_refine_ls_number_restraints 0
_refine_ls_restrained_S_all 1.184
_refine_ls_R_factor_all 0.0448
_refine_ls_R_factor_gt 0.0302
_refine_ls_shift/su_max 0.000
_refine_ls_shift/su_mean 0.000
_refine_ls_structure_factor_coef Fsqd
_refine_ls_weighting_details 'calc w=1/[\s^2^(Fo^2^)+(0.0479P)^2^+0.7103P] where P=(Fo^2^+2Fc^2^)/3'
_refine_ls_weighting_scheme calc
_refine_ls_wR_factor_gt 0.0606
_refine_ls_wR_factor_ref 0.0710
_reflns_number_gt 1872
_reflns_number_total 2290
_reflns_threshold_expression >2sigma(I)
_cod_data_source_file b818900p.txt
_cod_data_source_block cx303
_cod_database_code 7000677
_kl_diffrn_measurement_detector_distance 50
_kl_archive_shelxl_comment 'release 97-2'
_kl_archive_shelxl_res
;
TITL cx303 in Pbca
CELL 0.71073 7.5200 14.0124 14.7740 90.000 90.000 90.000
ZERR 4.00 0.0001 0.0002 0.0002 0.000 0.000 0.000
LATT 1
SYMM 1/2 - X, - Y, 1/2 + Z
SYMM 1/2 + X, 1/2 - Y, - Z
SYMM - X, 1/2 + Y, 1/2 - Z
SFAC C N O CU H
UNIT 24 56 16 4 64
MERG 2
FMAP 2
PLAN 25
ACTA
BOND $H
CONF
L.S. 14
TEMP -173.00
WGHT 0.026200 1.209800
FVAR 0.14272
CU 4 0.500000 0.000000 0.500000 10.50000 0.00854 0.01329 =
0.01079 0.00415 -0.00036 -0.00092
C1 1 0.349140 0.225604 0.614266 11.00000 0.01072 0.01014 =
0.01206 0.00018 -0.00099 0.00042
O1 3 0.182668 0.101885 0.670413 11.00000 0.02206 0.01314 =
0.02443 0.00431 0.00581 -0.00184
N6 2 0.463900 -0.051342 0.626259 11.00000 0.01301 0.01078 =
0.01207 0.00089 0.00122 0.00006
O2 3 0.126187 0.245563 0.718229 11.00000 0.03061 0.02231 =
0.02559 -0.00161 0.01630 0.00568
N5 2 0.210422 0.188829 0.671844 11.00000 0.01565 0.01437 =
0.01399 0.00203 0.00297 0.00156
N4 2 0.383252 0.318184 0.607446 11.00000 0.01347 0.01105 =
0.01373 -0.00057 -0.00235 -0.00045
N1 2 0.445381 0.170111 0.560400 11.00000 0.01457 0.01091 =
0.01790 -0.00111 0.00420 0.00011
N3 2 0.510305 0.321014 0.543824 11.00000 0.01679 0.01198 =
0.02006 -0.00006 0.00201 -0.00209
N2 2 0.547900 0.232721 0.515867 11.00000 0.01999 0.01305 =
0.02661 -0.00143 0.00915 -0.00260
N7 2 0.759265 0.006660 0.535623 11.00000 0.01115 0.01123 =
0.01388 0.00070 0.00023 -0.00090
C3 1 0.770625 -0.000658 0.635508 11.00000 0.01473 0.01830 =
0.01352 -0.00047 -0.00287 -0.00103
C2 1 0.639080 -0.076456 0.665277 11.00000 0.01510 0.01682 =
0.01289 0.00372 -0.00113 0.00182
H2 5 0.631685 -0.080505 0.730311 11.00000 0.01706
H1 5 0.673713 -0.137020 0.641042 11.00000 0.01380
H7A 5 0.813788 -0.040353 0.512170 11.00000 0.01824
H6B 5 0.413434 -0.003728 0.655795 11.00000 0.01899
H7B 5 0.811935 0.057596 0.515285 11.00000 0.02156
H6A 5 0.393094 -0.097528 0.626404 11.00000 0.02043
H3 5 0.886553 -0.019608 0.655427 11.00000 0.02026
H4 5 0.741086 0.063037 0.660289 11.00000 0.02137
HKLF 4

REM cx303 in Pbca
REM R1 = 0.0302 for 1872 Fo > 4sig(Fo) and 0.0448 for all 2290 data
REM 147 parameters refined using 0 restraints

END

WGHT 0.0262 1.2099
REM Highest difference peak 0.415, deepest hole -0.445, 1-sigma level 0.075
Q1 1 0.4916 -0.0427 0.5738 11.00000 0.05 0.41
Q2 1 0.6643 -0.0190 0.5098 11.00000 0.05 0.37
Q3 1 0.7153 -0.0429 0.6434 11.00000 0.05 0.35
Q4 1 0.3904 0.1991 0.5888 11.00000 0.05 0.35
Q5 1 0.3629 0.2687 0.6197 11.00000 0.05 0.33
Q6 1 0.3004 0.2037 0.6452 11.00000 0.05 0.33
Q7 1 0.4947 0.1989 0.5403 11.00000 0.05 0.29
Q8 1 0.5269 0.2773 0.5298 11.00000 0.05 0.27
Q9 1 0.4131 0.1245 0.5567 11.00000 0.05 0.27
Q10 1 0.3840 -0.0436 0.5437 11.00000 0.05 0.26
Q11 1 0.6199 0.0417 0.5273 11.00000 0.05 0.26
Q12 1 0.5288 0.3948 0.5391 11.00000 0.05 0.26
Q13 1 0.1641 0.1405 0.6611 11.00000 0.05 0.25
Q14 1 0.8591 -0.1021 0.5124 11.00000 0.05 0.24
Q15 1 0.3603 -0.0153 0.5301 11.00000 0.05 0.24
Q16 1 0.5585 0.3616 0.5351 11.00000 0.05 0.24
Q17 1 0.4683 0.3234 0.5881 11.00000 0.05 0.23
Q18 1 0.4980 0.0660 0.5526 11.00000 0.05 0.23
Q19 1 0.5862 0.2440 0.4784 11.00000 0.05 0.22
Q20 1 0.7793 0.0032 0.5913 11.00000 0.05 0.22
Q21 1 0.6063 0.2156 0.5293 11.00000 0.05 0.21
Q22 1 0.6003 -0.0052 0.5565 11.00000 0.05 0.21
Q23 1 0.0908 0.0967 0.6934 11.00000 0.05 0.21
Q24 1 0.3968 0.4187 0.5832 11.00000 0.05 0.21
Q25 1 0.0315 0.3166 0.7140 11.00000 0.05 0.21
;

loop_
_symmetry_equiv_pos_as_xyz
'x, y, z'
'-x+1/2, -y, z+1/2'
'x+1/2, -y+1/2, -z'
'-x, y+1/2, -z+1/2'
'-x, -y, -z'
'x-1/2, y, -z-1/2'
'-x-1/2, y-1/2, z'
'x, -y-1/2, z-1/2'

loop_
_atom_site_label
_atom_site_type_symbol
_atom_site_fract_x
_atom_site_fract_y
_atom_site_fract_z
_atom_site_U_iso_or_equiv
_atom_site_adp_type
_atom_site_occupancy
_atom_site_symmetry_multiplicity
_atom_site_calc_flag
_atom_site_refinement_flags
_atom_site_disorder_assembly
_atom_site_disorder_group
Cu Cu 0.5000 0.0000 0.5000 0.01087(8) Uani 1 2 d S . .
C1 C 0.34914(19) 0.22560(10) 0.61427(10) 0.0110(3) Uani 1 1 d . . .
O1 O 0.18267(16) 0.10188(8) 0.67041(8) 0.0199(2) Uani 1 1 d . . .
N6 N 0.46390(18) -0.05134(10) 0.62626(9) 0.0120(2) Uani 1 1 d . . .
O2 O 0.12619(17) 0.24556(9) 0.71823(9) 0.0262(3) Uani 1 1 d . . .
N5 N 0.21042(18) 0.18883(9) 0.67184(9) 0.0147(3) Uani 1 1 d . . .
N4 N 0.38325(17) 0.31818(9) 0.60745(9) 0.0127(2) Uani 1 1 d . . .
N1 N 0.44538(18) 0.17011(9) 0.56040(9) 0.0145(3) Uani 1 1 d . . .
N3 N 0.51030(18) 0.32101(9) 0.54382(9) 0.0163(3) Uani 1 1 d . . .
N2 N 0.5479(2) 0.23272(10) 0.51587(10) 0.0199(3) Uani 1 1 d . . .
N7 N 0.75927(18) 0.00666(10) 0.53562(9) 0.0121(2) Uani 1 1 d . . .
C3 C 0.7706(2) -0.00066(12) 0.63551(11) 0.0155(3) Uani 1 1 d . . .
C2 C 0.6391(2) -0.07646(12) 0.66528(11) 0.0149(3) Uani 1 1 d . . .
H2 H 0.632(3) -0.0805(14) 0.7303(13) 0.017(5) Uiso 1 1 d . . .
H1 H 0.674(3) -0.1370(14) 0.6410(13) 0.014(5) Uiso 1 1 d . . .
H7A H 0.814(3) -0.0404(16) 0.5122(13) 0.018(5) Uiso 1 1 d . . .
H6B H 0.413(3) -0.0037(14) 0.6558(14) 0.019(5) Uiso 1 1 d . . .
H7B H 0.812(3) 0.0576(17) 0.5153(14) 0.022(5) Uiso 1 1 d . . .
H6A H 0.393(3) -0.0975(16) 0.6264(14) 0.020(5) Uiso 1 1 d . . .
H3 H 0.887(3) -0.0196(15) 0.6554(14) 0.020(5) Uiso 1 1 d . . .
H4 H 0.741(3) 0.0630(15) 0.6603(13) 0.021(5) Uiso 1 1 d . . .

loop_
_atom_site_aniso_label
_atom_site_aniso_U_11
_atom_site_aniso_U_22
_atom_site_aniso_U_33
_atom_site_aniso_U_23
_atom_site_aniso_U_13
_atom_site_aniso_U_12
Cu 0.00854(12) 0.01329(12) 0.01079(12) 0.00415(10) -0.00036(9) -0.00092(9)
C1 0.0107(6) 0.0101(6) 0.0121(6) 0.0002(5) -0.0010(5) 0.0004(5)
O1 0.0221(6) 0.0131(5) 0.0244(6) 0.0043(5) 0.0058(5) -0.0018(4)
N6 0.0130(6) 0.0108(6) 0.0121(6) 0.0009(5) 0.0012(5) 0.0001(5)
O2 0.0306(7) 0.0223(6) 0.0256(6) -0.0016(5) 0.0163(6) 0.0057(5)
N5 0.0157(6) 0.0144(6) 0.0140(6) 0.0020(5) 0.0030(5) 0.0016(5)
N4 0.0135(6) 0.0111(6) 0.0137(6) -0.0006(5) -0.0024(5) -0.0004(5)
N1 0.0146(6) 0.0109(6) 0.0179(6) -0.0011(5) 0.0042(5) 0.0001(5)
N3 0.0168(6) 0.0120(6) 0.0201(7) -0.0001(5) 0.0020(5) -0.0021(5)
N2 0.0200(6) 0.0131(6) 0.0266(8) -0.0014(5) 0.0091(6) -0.0026(5)
N7 0.0111(5) 0.0112(6) 0.0139(6) 0.0007(5) 0.0002(5) -0.0009(5)
C3 0.0147(7) 0.0183(7) 0.0135(7) -0.0005(6) -0.0029(5) -0.0010(6)
C2 0.0151(7) 0.0168(7) 0.0129(7) 0.0037(6) -0.0011(6) 0.0018(6)

loop_
_atom_type_symbol
_atom_type_description
_atom_type_scat_dispersion_real
_atom_type_scat_dispersion_imag
_atom_type_scat_source
C C 0.0033 0.0016 'International Tables Vol C Tables 4.2.6.8 and 6.1.1.4'
H H 0.0000 0.0000 'International Tables Vol C Tables 4.2.6.8 and 6.1.1.4'
N N 0.0061 0.0033 'International Tables Vol C Tables 4.2.6.8 and 6.1.1.4'
O O 0.0106 0.0060 'International Tables Vol C Tables 4.2.6.8 and 6.1.1.4'

loop_
_exptl_crystal_face_index_h
_exptl_crystal_face_index_k
_exptl_crystal_face_index_l
_exptl_crystal_face_perp_dist
? ? ? ?

loop_
_geom_angle_atom_site_label_1
_geom_angle_atom_site_label_2
_geom_angle_atom_site_label_3
_geom_angle
_geom_angle_site_symmetry_1
_geom_angle_site_symmetry_3
_geom_angle_publ_flag
N6 Cu N6 180.0 5_656 . ?
N6 Cu N7 84.58(5) 5_656 5_656 ?
N6 Cu N7 95.42(5) . 5_656 ?
N6 Cu N7 95.42(5) 5_656 . ?
N6 Cu N7 84.58(5) . . ?
N7 Cu N7 180.0 5_656 . ?
N4 C1 N1 114.96(13) . . ?
N4 C1 N5 122.31(13) . . ?
N1 C1 N5 122.62(13) . . ?
C2 N6 Cu 108.97(9) . . ?
C2 N6 H6B 111.7(14) . . ?
Cu N6 H6B 104.2(13) . . ?
C2 N6 H6A 112.4(14) . . ?
Cu N6 H6A 111.3(15) . . ?
H6B N6 H6A 108(2) . . ?
O2 N5 O1 124.15(14) . . ?
O2 N5 C1 118.17(13) . . ?
O1 N5 C1 117.67(13) . . ?
C1 N4 N3 102.71(12) . . ?
C1 N1 N2 102.97(12) . . ?
N2 N3 N4 109.91(12) . . ?
N3 N2 N1 109.45(13) . . ?
C3 N7 Cu 108.16(10) . . ?
C3 N7 H7A 108.9(13) . . ?
Cu N7 H7A 108.9(14) . . ?
C3 N7 H7B 112.0(14) . . ?
Cu N7 H7B 112.8(14) . . ?
H7A N7 H7B 106(2) . . ?
N7 C3 C2 107.44(13) . . ?
N7 C3 H3 112.2(12) . . ?
C2 C3 H3 108.1(13) . . ?
N7 C3 H4 107.0(11) . . ?
C2 C3 H4 112.2(12) . . ?
H3 C3 H4 109.9(17) . . ?
N6 C2 C3 107.52(12) . . ?
N6 C2 H2 110.5(12) . . ?
C3 C2 H2 111.6(12) . . ?
N6 C2 H1 107.9(12) . . ?
C3 C2 H1 109.6(12) . . ?
H2 C2 H1 109.7(16) . . ?

loop_
_geom_bond_atom_site_label_1
_geom_bond_atom_site_label_2
_geom_bond_distance
_geom_bond_site_symmetry_2
_geom_bond_publ_flag
Cu N6 2.0176(13) 5_656 ?
Cu N6 2.0176(13) . ?
Cu N7 2.0216(13) 5_656 ?
Cu N7 2.0216(13) . ?
C1 N4 1.3262(18) . ?
C1 N1 1.3273(19) . ?
C1 N5 1.4413(19) . ?
O1 N5 1.2362(17) . ?
N6 C2 1.480(2) . ?
N6 H6B 0.88(2) . ?
N6 H6A 0.84(2) . ?
O2 N5 1.2259(17) . ?
N4 N3 1.3409(18) . ?
N1 N2 1.3405(19) . ?
N3 N2 1.3346(19) . ?
N7 C3 1.482(2) . ?
N7 H7A 0.85(2) . ?
N7 H7B 0.87(2) . ?
C3 C2 1.517(2) . ?
C3 H3 0.96(2) . ?
C3 H4 0.99(2) . ?
C2 H2 0.96(2) . ?
C2 H1 0.957(19) . ?

loop_
_geom_torsion_atom_site_label_1
_geom_torsion_atom_site_label_2
_geom_torsion_atom_site_label_3
_geom_torsion_atom_site_label_4
_geom_torsion
_geom_torsion_site_symmetry_1
_geom_torsion_site_symmetry_2
_geom_torsion_site_symmetry_3
_geom_torsion_site_symmetry_4
_geom_torsion_publ_flag
N7 Cu N6 C2 167.15(10) 5_656 . . . ?
N7 Cu N6 C2 -12.85(10) . . . . ?
N4 C1 N5 O2 -2.7(2) . . . . ?
N1 C1 N5 O2 -178.76(15) . . . . ?
N4 C1 N5 O1 176.52(14) . . . . ?
N1 C1 N5 O1 0.4(2) . . . . ?
N1 C1 N4 N3 0.38(17) . . . . ?
N5 C1 N4 N3 -176.00(13) . . . . ?
N4 C1 N1 N2 -0.21(18) . . . . ?
N5 C1 N1 N2 176.15(14) . . . . ?
C1 N4 N3 N2 -0.40(17) . . . . ?
N4 N3 N2 N1 0.30(19) . . . . ?
C1 N1 N2 N3 -0.05(18) . . . . ?
N6 Cu N7 C3 163.77(10) 5_656 . . . ?
N6 Cu N7 C3 -16.23(10) . . . . ?
Cu N7 C3 C2 41.47(14) . . . . ?
Cu N6 C2 C3 38.74(14) . . . . ?
N7 C3 C2 N6 -53.14(16) . . . . ?

loop_
_reflns_scale_group_code
_reflns_scale_meas_F
? ?
